data_7031415
loop_
_publ_author_name
'Priv\'er, Steven H'
'Bennett, Martin A.'
'Willis, Anthony C.'
'Pottabathula, Srinivas'
'Lakshmi Kantam, M.'
'Bhargava, Suresh K.'

_publ_section_title
;
 ortho-Metallated triphenylphosphine chalcogenide complexes of platinum
 and palladium: synthesis and catalytic activity.
;
_journal_issue 31
_journal_name_full 'Dalton transactions (Cambridge, England : 2003)'
_journal_page_first 12000
_journal_page_last 12012
_journal_paper_doi 10.1039/c4dt01236d
_journal_volume 43
_journal_year 2014
_chemical_formula_moiety 'C31 H23 N2 O3 P Pd Se'
_chemical_formula_sum 'C31 H23 N2 O3 P Pd Se'
_chemical_formula_weight 687.87
_space_group_IT_number 14
_symmetry_cell_setting monoclinic
_symmetry_space_group_name_Hall '-P 2yn'
_symmetry_space_group_name_H-M 'P 1 21/n 1'
_atom_sites_solution_hydrogens geom
_atom_sites_solution_primary direct
_audit_creation_date 10-12-17
_audit_creation_method CRYSTALS_ver_12.87
_audit_update_record
;
2010-12-17- Report on C31 H23 N2 O3 P Pd Se 
            (red needle form)
             by   Anthony C. Willis
             for  Steven Priver and Martin Bennett

2010-12-17- passes checkcif tests with minor warnings  
;
_cell_angle_alpha 90
_cell_angle_beta 91.5870(11)
_cell_angle_gamma 90
_cell_formula_units_Z 4
_cell_length_a 13.0481(2)
_cell_length_b 9.1069(2)
_cell_length_c 23.0277(3)
_cell_measurement_reflns_used 34222
_cell_measurement_temperature 200
_cell_measurement_theta_max 26
_cell_measurement_theta_min 2.6
_cell_volume 2735.28(8)
_computing_cell_refinement 'DENZO/SCALEPACK (Otwinowski & Minor, 1997)'
_computing_data_collection 'COLLECT (Nonius, 2001).'
_computing_data_reduction 'DENZO/SCALEPACK (Otwinowski & Minor, 1997)'
_computing_molecular_graphics
; 
ORTEP-II (Johnson 1976) in teXsan (MSC, 1992-1997)
;
_computing_publication_material 'CRYSTALS (Betteridge et al., 2003)'
_computing_structure_refinement 'CRYSTALS (Betteridge et al., 2003)'
_computing_structure_solution 'SIR92 (Altomare et al., 1994)'
_diffrn_ambient_temperature 200
_diffrn_measured_fraction_theta_full 0.998
_diffrn_measured_fraction_theta_max 0.998
_diffrn_measurement_device 'Nonius KappaCCD'
_diffrn_measurement_device_type Area
_diffrn_measurement_method ' \f and \w scans with CCD '
_diffrn_radiation_monochromator graphite
_diffrn_radiation_type 'Mo K\a'
_diffrn_radiation_wavelength 0.71073
_diffrn_reflns_av_R_equivalents 0.079
_diffrn_reflns_limit_h_max 16
_diffrn_reflns_limit_h_min -16
_diffrn_reflns_limit_k_max 11
_diffrn_reflns_limit_k_min -9
_diffrn_reflns_limit_l_max 28
_diffrn_reflns_limit_l_min -28
_diffrn_reflns_number 45304
_diffrn_reflns_theta_full 26.048
_diffrn_reflns_theta_max 26.048
_diffrn_reflns_theta_min 2.728
_diffrn_standards_number 0
_exptl_absorpt_coefficient_mu 2.104
_exptl_absorpt_correction_T_max 0.958
_exptl_absorpt_correction_T_min 0.659
_exptl_absorpt_correction_type integration
_exptl_absorpt_process_details
;
via Gaussian method (Coppens, 1970) implemented in maXus (2000)
;
_exptl_crystal_colour orange
_exptl_crystal_density_diffrn 1.670
_exptl_crystal_density_method 'not measured'
_exptl_crystal_description needle
_exptl_crystal_F_000 1368
_exptl_crystal_size_max 0.370
_exptl_crystal_size_mid 0.040
_exptl_crystal_size_min 0.020
_refine_diff_density_max 0.82
_refine_diff_density_min -0.85
_refine_ls_extinction_method None
_refine_ls_goodness_of_fit_ref 0.9854
_refine_ls_hydrogen_treatment constr
_refine_ls_matrix_type full
_refine_ls_number_parameters 352
_refine_ls_number_reflns 5391
_refine_ls_number_restraints 0
_refine_ls_R_factor_all 0.0446
_refine_ls_R_factor_gt 0.0307
_refine_ls_shift/su_max 0.0010416
_refine_ls_shift/su_mean 4.3865395
_refine_ls_structure_factor_coef Fsqd
_refine_ls_weighting_details
;
 Method= Modified Sheldrick 
 w=1/[\s^2^(F^2^) + ( 0.03P)^2^ + 2.40P] 
 ,where P=(max(Fo^2^,0) + 2Fc^2^)/3 
;
_refine_ls_weighting_scheme calc
_refine_ls_wR_factor_all 0.0666
_refine_ls_wR_factor_gt 0.0622
_refine_ls_wR_factor_ref 0.0666
_reflns_limit_h_max 16
_reflns_limit_h_min -16
_reflns_limit_k_max 11
_reflns_limit_k_min 0
_reflns_limit_l_max 28
_reflns_limit_l_min 0
_reflns_number_gt 4351
_reflns_number_total 5392
_reflns_threshold_expression I>2.0\s(I)
_oxford_diffrn_Wilson_B_factor 2.07
_oxford_diffrn_Wilson_scale 49.12
_oxford_refine_ls_r_factor_ref 0.0446
_oxford_refine_ls_scale 0.15019(4)
_oxford_reflns_number_all 5391
_oxford_reflns_threshold_expression_ref I>-10.0\s(I)
_oxford_structure_analysis_title '12171123 ben1009'
_cod_data_source_file c4dt01236d2.cif
_cod_data_source_block complex20b
_cod_depositor_comments
;
The following automatic conversions were performed:

'_symmetry_cell_setting' value 'Monoclinic' changed to 'monoclinic'
according to
/usr/data/users/saulius/crontab/automatic-downloads/rss-feeds/RSC/lib/dictionaries/cif_core.dic
dictionary named 'cif_core.dic' version 2.4.2 from 2011-04-26.

Automatic conversion script
Id: cif_fix_values 2281 2013-09-26 08:29:07Z andrius 

 Adding full bibliography for 7031403--7031415.cif.
;
_cod_original_sg_symbol_H-M 'P 21/n'
_cod_database_code 7031415

loop_
_symmetry_equiv_pos_as_xyz
x,y,z
-x,-y,-z
-x+1/2,y+1/2,-z+1/2
x+1/2,-y+1/2,z+1/2

loop_
_atom_site_label
_atom_site_type_symbol
_atom_site_fract_x
_atom_site_fract_y
_atom_site_fract_z
_atom_site_U_iso_or_equiv
_atom_site_occupancy
_atom_site_adp_type
_atom_site_refinement_flags_posn
Pd1 Pd 0.522851(16) 0.10920(2) 0.367032(9) 0.0226 1.0000 Uani .
Se1 Se 0.39001(2) -0.05740(4) 0.334429(13) 0.0305 1.0000 Uani .
P1 P 0.46815(6) -0.12101(8) 0.25643(3) 0.0243 1.0000 Uani .
O1 O 0.63469(16) 0.2573(2) 0.38960(10) 0.0345 1.0000 Uani .
O2 O 0.1065(2) -0.1793(4) 0.54866(12) 0.0620 1.0000 Uani .
O3 O 0.0367(2) 0.0339(4) 0.56019(11) 0.0579 1.0000 Uani .
N1 N 0.42313(18) 0.2256(3) 0.42188(10) 0.0253 1.0000 Uani .
N2 N 0.1029(2) -0.0463(4) 0.54112(12) 0.0462 1.0000 Uani .
C1 C 0.6011(2) -0.0944(3) 0.27328(12) 0.0262 1.0000 Uani .
C2 C 0.6253(2) 0.0019(3) 0.31901(12) 0.0235 1.0000 Uani .
C3 C 0.7301(2) 0.0171(3) 0.33368(13) 0.0287 1.0000 Uani .
C4 C 0.8041(2) -0.0598(4) 0.30436(14) 0.0351 1.0000 Uani .
C5 C 0.7779(2) -0.1551(4) 0.25927(15) 0.0366 1.0000 Uani .
C6 C 0.6760(2) -0.1718(4) 0.24331(13) 0.0332 1.0000 Uani .
C11 C 0.4444(2) -0.3111(3) 0.23799(12) 0.0244 1.0000 Uani .
C12 C 0.4667(3) -0.4161(3) 0.28025(13) 0.0327 1.0000 Uani .
C13 C 0.4491(3) -0.5633(4) 0.26870(14) 0.0373 1.0000 Uani .
C14 C 0.4100(2) -0.6056(3) 0.21492(14) 0.0328 1.0000 Uani .
C15 C 0.3900(2) -0.5027(3) 0.17270(13) 0.0321 1.0000 Uani .
C16 C 0.4071(2) -0.3548(3) 0.18379(13) 0.0305 1.0000 Uani .
C21 C 0.4267(2) -0.0157(3) 0.19343(13) 0.0317 1.0000 Uani .
C22 C 0.3229(3) 0.0150(4) 0.18444(15) 0.0402 1.0000 Uani .
C23 C 0.2901(3) 0.0892(4) 0.13510(17) 0.0494 1.0000 Uani .
C24 C 0.3589(4) 0.1319(4) 0.09471(18) 0.0635 1.0000 Uani .
C25 C 0.4612(4) 0.1043(5) 0.10355(19) 0.0720 1.0000 Uani .
C26 C 0.4956(3) 0.0297(4) 0.15301(16) 0.0538 1.0000 Uani .
C31 C 0.6167(2) 0.3956(3) 0.40024(12) 0.0291 1.0000 Uani .
C32 C 0.6982(3) 0.4962(4) 0.39311(15) 0.0411 1.0000 Uani .
C33 C 0.6856(3) 0.6446(4) 0.40144(14) 0.0434 1.0000 Uani .
C34 C 0.5929(3) 0.7009(4) 0.41962(13) 0.0377 1.0000 Uani .
C35 C 0.5137(3) 0.6065(3) 0.42976(12) 0.0325 1.0000 Uani .
C36 C 0.5226(2) 0.4534(3) 0.41965(12) 0.0266 1.0000 Uani .
C37 C 0.4366(2) 0.3634(3) 0.43450(12) 0.0279 1.0000 Uani .
C41 C 0.3381(2) 0.1553(3) 0.44800(12) 0.0254 1.0000 Uani .
C42 C 0.3532(2) 0.0171(3) 0.47235(12) 0.0281 1.0000 Uani .
C43 C 0.2762(2) -0.0507(4) 0.50252(13) 0.0325 1.0000 Uani .
C44 C 0.1841(2) 0.0216(4) 0.50709(12) 0.0323 1.0000 Uani .
C45 C 0.1653(2) 0.1564(4) 0.48160(13) 0.0352 1.0000 Uani .
C46 C 0.2426(2) 0.2231(4) 0.45134(13) 0.0311 1.0000 Uani .
H31 H 0.7498 0.0796 0.3632 0.0340 1.0000 Uiso R
H41 H 0.8732 -0.0485 0.3148 0.0418 1.0000 Uiso R
H51 H 0.8279 -0.2081 0.2400 0.0436 1.0000 Uiso R
H61 H 0.6565 -0.2339 0.2124 0.0399 1.0000 Uiso R
H121 H 0.4943 -0.3878 0.3163 0.0380 1.0000 Uiso R
H131 H 0.4638 -0.6339 0.2970 0.0452 1.0000 Uiso R
H141 H 0.3991 -0.7046 0.2070 0.0390 1.0000 Uiso R
H151 H 0.3644 -0.5309 0.1366 0.0389 1.0000 Uiso R
H161 H 0.3946 -0.2851 0.1558 0.0368 1.0000 Uiso R
H221 H 0.2763 -0.0144 0.2122 0.0481 1.0000 Uiso R
H231 H 0.2200 0.1101 0.1302 0.0590 1.0000 Uiso R
H241 H 0.3365 0.1791 0.0606 0.0757 1.0000 Uiso R
H251 H 0.5076 0.1349 0.0770 0.0858 1.0000 Uiso R
H261 H 0.5646 0.0116 0.1587 0.0653 1.0000 Uiso R
H321 H 0.7618 0.4616 0.3819 0.0493 1.0000 Uiso R
H331 H 0.7413 0.7072 0.3947 0.0523 1.0000 Uiso R
H341 H 0.5851 0.8021 0.4253 0.0445 1.0000 Uiso R
H351 H 0.4514 0.6433 0.4436 0.0387 1.0000 Uiso R
H371 H 0.3849 0.4115 0.4565 0.0326 1.0000 Uiso R
H421 H 0.4158 -0.0292 0.4685 0.0339 1.0000 Uiso R
H431 H 0.2867 -0.1421 0.5198 0.0395 1.0000 Uiso R
H451 H 0.1023 0.1997 0.4847 0.0414 1.0000 Uiso R
H461 H 0.2307 0.3129 0.4340 0.0370 1.0000 Uiso R

loop_
_atom_site_aniso_label
_atom_site_aniso_U_11
_atom_site_aniso_U_22
_atom_site_aniso_U_33
_atom_site_aniso_U_23
_atom_site_aniso_U_13
_atom_site_aniso_U_12
Pd1 0.02477(12) 0.01909(11) 0.02412(12) -0.00110(9) 0.00323(8) -0.00246(9)
Se1 0.02634(16) 0.03150(17) 0.03411(17) -0.00980(14) 0.00689(12) -0.00639(13)
P1 0.0261(4) 0.0200(4) 0.0267(4) -0.0017(3) 0.0016(3) -0.0009(3)
O1 0.0298(12) 0.0248(12) 0.0491(13) -0.0052(10) 0.0035(10) -0.0027(9)
O2 0.0489(17) 0.069(2) 0.0689(18) 0.0222(16) 0.0074(13) -0.0208(15)
O3 0.0403(15) 0.091(2) 0.0429(14) -0.0078(14) 0.0157(12) -0.0092(15)
N1 0.0293(13) 0.0232(13) 0.0235(12) 0.0004(10) 0.0014(10) -0.0032(10)
N2 0.0350(17) 0.068(2) 0.0359(16) 0.0020(16) 0.0023(13) -0.0163(16)
C1 0.0248(15) 0.0241(15) 0.0298(15) -0.0009(13) 0.0033(12) -0.0026(12)
C2 0.0265(15) 0.0190(14) 0.0251(14) 0.0054(12) 0.0046(11) -0.0027(12)
C3 0.0317(17) 0.0252(16) 0.0294(15) -0.0007(13) 0.0047(13) -0.0055(13)
C4 0.0238(16) 0.0370(18) 0.0448(19) 0.0032(16) 0.0053(14) -0.0022(14)
C5 0.0281(17) 0.0364(18) 0.0458(19) -0.0060(16) 0.0101(14) 0.0003(14)
C6 0.0340(17) 0.0311(17) 0.0349(17) -0.0070(14) 0.0062(14) -0.0008(14)
C11 0.0221(15) 0.0216(15) 0.0295(15) -0.0015(12) 0.0009(12) 0.0005(12)
C12 0.0428(19) 0.0283(17) 0.0268(15) -0.0026(13) -0.0052(13) -0.0032(14)
C13 0.052(2) 0.0225(16) 0.0375(18) 0.0058(14) -0.0022(15) -0.0011(15)
C14 0.0361(17) 0.0221(15) 0.0403(17) -0.0073(14) 0.0038(14) -0.0021(13)
C15 0.0363(17) 0.0307(17) 0.0292(16) -0.0088(14) -0.0042(13) -0.0015(14)
C16 0.0367(18) 0.0270(17) 0.0275(15) -0.0004(13) -0.0033(13) 0.0020(13)
C21 0.0419(19) 0.0193(15) 0.0338(17) -0.0014(13) 0.0005(14) 0.0023(13)
C22 0.044(2) 0.0307(18) 0.0450(19) -0.0037(16) -0.0087(16) 0.0011(15)
C23 0.061(2) 0.031(2) 0.055(2) -0.0022(18) -0.023(2) 0.0061(17)
C24 0.104(4) 0.038(2) 0.048(2) 0.0056(19) -0.019(2) 0.015(2)
C25 0.089(4) 0.072(3) 0.056(3) 0.029(2) 0.026(2) 0.020(3)
C26 0.056(2) 0.058(3) 0.049(2) 0.022(2) 0.0151(18) 0.017(2)
C31 0.0361(17) 0.0260(16) 0.0251(14) -0.0016(13) -0.0021(12) -0.0060(13)
C32 0.043(2) 0.0370(19) 0.0437(19) -0.0059(16) 0.0097(16) -0.0154(16)
C33 0.058(2) 0.036(2) 0.0370(18) -0.0023(15) 0.0033(16) -0.0242(17)
C34 0.063(2) 0.0220(16) 0.0276(16) 0.0009(13) -0.0064(15) -0.0092(15)
C35 0.0486(19) 0.0255(16) 0.0230(14) -0.0010(13) -0.0031(13) -0.0007(15)
C36 0.0392(17) 0.0210(15) 0.0194(14) 0.0006(12) -0.0023(12) -0.0037(13)
C37 0.0326(17) 0.0291(17) 0.0219(14) -0.0008(12) -0.0011(12) 0.0023(13)
C41 0.0293(16) 0.0264(15) 0.0205(13) -0.0043(12) 0.0014(11) -0.0026(12)
C42 0.0265(15) 0.0279(16) 0.0298(15) -0.0015(13) 0.0012(12) -0.0013(13)
C43 0.0349(18) 0.0338(17) 0.0287(15) 0.0022(14) 0.0009(13) -0.0069(14)
C44 0.0271(16) 0.047(2) 0.0232(15) -0.0012(14) 0.0046(12) -0.0107(14)
C45 0.0256(16) 0.046(2) 0.0337(16) -0.0099(15) 0.0033(13) -0.0013(14)
C46 0.0340(17) 0.0279(16) 0.0311(16) -0.0011(13) -0.0018(13) 0.0020(14)

loop_
_atom_type_symbol
_atom_type_scat_dispersion_real
_atom_type_scat_dispersion_imag
_atom_type_scat_Cromer_Mann_a1
_atom_type_scat_Cromer_Mann_b1
_atom_type_scat_Cromer_Mann_a2
_atom_type_scat_Cromer_Mann_b2
_atom_type_scat_Cromer_Mann_a3
_atom_type_scat_Cromer_Mann_b3
_atom_type_scat_Cromer_Mann_a4
_atom_type_scat_Cromer_Mann_b4
_atom_type_scat_Cromer_Mann_c
_atom_type_scat_source
C 0.0033 0.0016 2.3100 20.8439 1.0200 10.2075 1.5886 0.5687 0.8650 51.6512 0.2156 'International Tables Vol C 4.2.6.8 and 6.1.1.4'
H 0.0000 0.0000 0.4930 10.5109 0.3229 26.1257 0.1402 3.1424 0.0408 57.7998 0.0030 'International Tables Vol C 4.2.6.8 and 6.1.1.4'
N 0.0061 0.0033 12.2126 0.0057 3.1322 9.8933 2.0125 28.9975 1.1663 0.5826 -11.5290 'International Tables Vol C 4.2.6.8 and 6.1.1.4'
O 0.0106 0.0060 3.0485 13.2771 2.2868 5.7011 1.5463 0.3239 0.8670 32.9089 0.2508 'International Tables Vol C 4.2.6.8 and 6.1.1.4'
P 0.1023 0.0942 6.4345 1.9067 4.1791 27.1570 1.7800 0.5260 1.4908 68.1645 1.1149 'International Tables Vol C 4.2.6.8 and 6.1.1.4'
Pd -0.9988 1.0072 19.3319 0.6987 15.5017 7.9893 5.2954 25.2052 0.6058 76.8986 5.2659 'International Tables Vol C 4.2.6.8 and 6.1.1.4'
Se -0.0929 2.2259 17.0006 2.4098 5.8196 0.2726 3.9731 15.2372 4.3543 43.8163 2.8409 'International Tables Vol C 4.2.6.8 and 6.1.1.4'

loop_
_exptl_crystal_face_index_h
_exptl_crystal_face_index_k
_exptl_crystal_face_index_l
_exptl_crystal_face_perp_dist
1 0 0 0.001
-1 0 0 0.020
0 0 1 0.010
0 0 -1 0.030
0 1 0 0.190
0 -1 0 0.180

loop_
_geom_angle_atom_site_label_1
_geom_angle_atom_site_label_2
_geom_angle_atom_site_label_3
_geom_angle
_geom_angle_publ_flag
Se1 Pd1 O1 176.28(6) yes
Se1 Pd1 N1 93.01(6) yes
O1 Pd1 N1 87.95(9) yes
Se1 Pd1 C2 90.34(8) yes
O1 Pd1 C2 88.84(10) yes
N1 Pd1 C2 176.05(10) yes
Pd1 Se1 P1 94.34(2) yes
Se1 P1 C1 105.09(10) yes
Se1 P1 C11 111.66(10) yes
C1 P1 C11 109.89(13) yes
Se1 P1 C21 112.68(10) yes
C1 P1 C21 111.70(14) yes
C11 P1 C21 105.90(13) yes
Pd1 O1 C31 123.60(19) yes
Pd1 N1 C37 122.3(2) yes
Pd1 N1 C41 121.51(18) yes
C37 N1 C41 116.2(2) yes
O2 N2 O3 124.4(3) yes
O2 N2 C44 117.8(3) yes
O3 N2 C44 117.8(3) yes
P1 C1 C2 116.5(2) yes
P1 C1 C6 120.8(2) yes
C2 C1 C6 122.7(3) yes
C1 C2 Pd1 125.4(2) yes
C1 C2 C3 116.1(3) yes
Pd1 C2 C3 118.5(2) yes
C2 C3 C4 121.3(3) yes
C2 C3 H31 119.3 no
C4 C3 H31 119.4 no
C3 C4 C5 121.4(3) yes
C3 C4 H41 120.1 no
C5 C4 H41 118.6 no
C4 C5 C6 119.0(3) yes
C4 C5 H51 121.1 no
C6 C5 H51 119.9 no
C1 C6 C5 119.6(3) yes
C1 C6 H61 119.9 no
C5 C6 H61 120.5 no
P1 C11 C12 117.6(2) yes
P1 C11 C16 122.7(2) yes
C12 C11 C16 119.7(3) yes
C11 C12 C13 120.1(3) yes
C11 C12 H121 120.1 no
C13 C12 H121 119.8 no
C12 C13 C14 119.8(3) yes
C12 C13 H131 120.2 no
C14 C13 H131 119.9 no
C13 C14 C15 120.3(3) yes
C13 C14 H141 119.8 no
C15 C14 H141 120.0 no
C14 C15 C16 120.5(3) yes
C14 C15 H151 120.3 no
C16 C15 H151 119.2 no
C15 C16 C11 119.6(3) yes
C15 C16 H161 121.2 no
C11 C16 H161 119.1 no
P1 C21 C22 119.6(3) yes
P1 C21 C26 121.0(3) yes
C22 C21 C26 119.4(3) yes
C21 C22 C23 120.0(4) yes
C21 C22 H221 119.3 no
C23 C22 H221 120.7 no
C22 C23 C24 120.3(4) yes
C22 C23 H231 118.6 no
C24 C23 H231 121.1 no
C23 C24 C25 120.2(4) yes
C23 C24 H241 120.5 no
C25 C24 H241 119.3 no
C24 C25 C26 120.2(4) yes
C24 C25 H251 120.4 no
C26 C25 H251 119.4 no
C25 C26 C21 119.9(4) yes
C25 C26 H261 119.8 no
C21 C26 H261 120.3 no
O1 C31 C32 117.6(3) yes
O1 C31 C36 125.3(3) yes
C32 C31 C36 117.1(3) yes
C31 C32 C33 121.8(3) yes
C31 C32 H321 119.4 no
C33 C32 H321 118.8 no
C32 C33 C34 120.9(3) yes
C32 C33 H331 118.5 no
C34 C33 H331 120.6 no
C33 C34 C35 119.2(3) yes
C33 C34 H341 120.2 no
C35 C34 H341 120.6 no
C34 C35 C36 121.6(3) yes
C34 C35 H351 119.8 no
C36 C35 H351 118.6 no
C31 C36 C35 119.4(3) yes
C31 C36 C37 123.4(3) yes
C35 C36 C37 117.0(3) yes
C36 C37 N1 126.8(3) yes
C36 C37 H371 115.5 no
N1 C37 H371 117.7 no
N1 C41 C42 118.2(3) yes
N1 C41 C46 122.0(3) yes
C42 C41 C46 119.7(3) yes
C41 C42 C43 120.7(3) yes
C41 C42 H421 119.3 no
C43 C42 H421 120.0 no
C42 C43 C44 118.2(3) yes
C42 C43 H431 120.9 no
C44 C43 H431 120.9 no
N2 C44 C43 118.8(3) yes
N2 C44 C45 118.6(3) yes
C43 C44 C45 122.6(3) yes
C44 C45 C46 118.8(3) yes
C44 C45 H451 120.0 no
C46 C45 H451 121.2 no
C41 C46 C45 119.9(3) yes
C41 C46 H461 120.6 no
C45 C46 H461 119.5 no

loop_
_geom_bond_atom_site_label_1
_geom_bond_atom_site_label_2
_geom_bond_distance
_geom_bond_publ_flag
Pd1 Se1 2.4079(4) yes
Pd1 O1 2.043(2) yes
Pd1 N1 2.122(2) yes
Pd1 C2 2.011(3) yes
Se1 P1 2.1686(8) yes
P1 C1 1.784(3) yes
P1 C11 1.807(3) yes
P1 C21 1.809(3) yes
O1 C31 1.306(4) yes
O2 N2 1.224(4) yes
O3 N2 1.223(4) yes
N1 C37 1.299(4) yes
N1 C41 1.429(4) yes
N2 C44 1.471(4) yes
C1 C2 1.400(4) yes
C1 C6 1.402(4) yes
C2 C3 1.407(4) yes
C3 C4 1.384(4) yes
C3 H31 0.918 no
C4 C5 1.389(5) yes
C4 H41 0.933 no
C5 C6 1.378(4) yes
C5 H51 0.933 no
C6 H61 0.939 no
C11 C12 1.389(4) yes
C11 C16 1.385(4) yes
C12 C13 1.385(4) yes
C12 H121 0.932 no
C13 C14 1.381(4) yes
C13 H131 0.932 no
C14 C15 1.370(4) yes
C14 H141 0.930 no
C15 C16 1.388(4) yes
C15 H151 0.923 no
C16 H161 0.915 no
C21 C22 1.393(5) yes
C21 C26 1.376(5) yes
C22 C23 1.380(5) yes
C22 H221 0.935 no
C23 C24 1.367(6) yes
C23 H231 0.938 no
C24 C25 1.369(6) yes
C24 H241 0.935 no
C25 C26 1.390(6) yes
C25 H251 0.915 no
C26 H261 0.920 no
C31 C32 1.417(4) yes
C31 C36 1.420(4) yes
C32 C33 1.376(5) yes
C32 H321 0.931 no
C33 C34 1.389(5) yes
C33 H331 0.940 no
C34 C35 1.368(4) yes
C34 H341 0.937 no
C35 C36 1.419(4) yes
C35 H351 0.943 no
C36 C37 1.437(4) yes
C37 H371 0.960 no
C41 C42 1.390(4) yes
C41 C46 1.394(4) yes
C42 C43 1.383(4) yes
C42 H421 0.925 no
C43 C44 1.377(4) yes
C43 H431 0.930 no
C44 C45 1.380(5) yes
C45 C46 1.382(4) yes
C45 H451 0.917 no
C46 H461 0.922 no

loop_
_geom_contact_atom_site_label_1
_geom_contact_atom_site_label_2
_geom_contact_distance
_geom_contact_site_symmetry_2
_geom_contact_publ_flag
O1 C43 3.302(4) 2_656 no
O2 O3 3.357(4) 2_556 no
O3 N2 2.922(4) 2_556 no
O3 O3 2.973(5) 2_556 no
O3 C44 3.272(4) 2_556 no
O3 C15 3.276(4) 4_445 no
O3 C45 3.277(4) 2_556 no
O3 C25 3.589(6) 4_455 no
N2 N2 3.351(5) 2_556 no
N2 C3 3.575(4) 2_656 no
C3 C6 3.576(4) 3_655 no
C12 C36 3.481(4) 1_545 no
C12 C35 3.486(4) 1_545 no
C13 C36 3.583(4) 1_545 no
C34 C41 3.416(4) 2_666 no
C34 C37 3.442(4) 2_666 no
C35 C37 3.187(4) 2_666 no
C35 C36 3.555(4) 2_666 no

loop_
_geom_torsion_atom_site_label_1
_geom_torsion_atom_site_label_2
_geom_torsion_atom_site_label_3
_geom_torsion_atom_site_label_4
_geom_torsion
_geom_torsion_publ_flag
Pd1 Se1 P1 C1 26.6(1) no
Pd1 Se1 P1 C11 145.8(1) no
Pd1 Se1 P1 C21 -95.2(1) no
Pd1 O1 C31 C32 -156.0(2) no
Pd1 O1 C31 C36 25.5(4) no
Pd1 N1 C37 C36 -6.8(4) no
Pd1 N1 C41 C42 43.8(3) no
Pd1 N1 C41 C46 -138.4(2) no
Pd1 C2 C1 P1 0.7(3) no
Pd1 C2 C1 C6 -176.7(2) no
Pd1 C2 C3 C4 176.5(2) no
Se1 Pd1 N1 C37 -151.6(2) no
Se1 Pd1 N1 C41 29.7(2) no
Se1 Pd1 C2 C1 17.4(2) no
Se1 Pd1 C2 C3 -159.0(2) no
Se1 P1 C1 C2 -21.2(2) no
Se1 P1 C1 C6 156.2(2) no
Se1 P1 C11 C12 -54.9(3) no
Se1 P1 C11 C16 126.2(2) no
Se1 P1 C21 C22 -41.8(3) no
Se1 P1 C21 C26 140.8(2) no
P1 Se1 Pd1 N1 159.48(7) no
P1 Se1 Pd1 C2 -22.62(8) no
P1 C1 C2 C3 177.2(2) no
P1 C1 C6 C5 -176.5(3) no
P1 C11 C12 C13 179.4(3) no
P1 C11 C16 C15 -179.6(2) no
P1 C21 C22 C23 -176.9(3) no
P1 C21 C26 C25 176.9(3) no
O1 Pd1 N1 C37 24.8(2) no
O1 Pd1 N1 C41 -153.9(2) no
O1 Pd1 C2 C1 -159.0(2) no
O1 Pd1 C2 C3 24.6(2) no
O1 C31 C32 C33 177.8(3) no
O1 C31 C36 C35 179.8(3) no
O1 C31 C36 C37 5.1(4) no
O2 N2 C44 C43 -22.3(4) no
O2 N2 C44 C45 158.6(3) no
O3 N2 C44 C43 157.4(3) no
O3 N2 C44 C45 -21.8(4) no
N1 Pd1 O1 C31 -34.0(2) no
N1 C37 C36 C31 -15.0(4) no
N1 C37 C36 C35 170.2(3) no
N1 C41 C42 C43 174.5(3) no
N1 C41 C46 C45 -174.2(3) no
N2 C44 C43 C42 -177.5(3) no
N2 C44 C45 C46 177.7(3) no
C1 P1 C11 C12 61.3(3) no
C1 P1 C11 C16 -117.6(2) no
C1 P1 C21 C22 -159.8(2) no
C1 P1 C21 C26 22.8(3) no
C1 C2 C3 C4 -0.2(4) no
C1 C6 C5 C4 -0.9(5) no
C2 Pd1 O1 C31 148.3(2) no
C2 C1 P1 C11 -141.5(2) no
C2 C1 P1 C21 101.3(2) no
C2 C1 C6 C5 0.7(5) no
C2 C3 C4 C5 -0.0(5) no
C3 C2 C1 C6 -0.1(4) no
C3 C4 C5 C6 0.6(5) no
C6 C1 P1 C11 35.9(3) no
C6 C1 P1 C21 -81.3(3) no
C11 P1 C21 C22 80.5(3) no
C11 P1 C21 C26 -96.9(3) no
C11 C12 C13 C14 0.5(6) no
C11 C16 C15 C14 -0.2(4) no
C12 C11 P1 C21 -177.9(2) no
C12 C11 C16 C15 1.6(4) no
C12 C13 C14 C15 1.0(5) no
C13 C12 C11 C16 -1.7(5) no
C13 C14 C15 C16 -1.1(4) no
C16 C11 P1 C21 3.2(3) no
C21 C22 C23 C24 0.5(5) no
C21 C26 C25 C24 -0.4(6) no
C22 C21 C26 C25 -0.6(5) no
C22 C23 C24 C25 -1.5(6) no
C23 C22 C21 C26 0.5(5) no
C23 C24 C25 C26 1.5(6) no
C31 C32 C33 C34 2.7(5) no
C31 C36 C35 C34 1.9(4) no
C32 C31 C36 C35 1.2(4) no
C32 C31 C36 C37 -173.5(3) no
C32 C33 C34 C35 0.6(5) no
C33 C32 C31 C36 -3.5(5) no
C33 C34 C35 C36 -2.9(5) no
C34 C35 C36 C37 177.0(3) no
C36 C37 N1 C41 172.0(3) no
C37 N1 C41 C42 -135.0(3) no
C37 N1 C41 C46 42.8(4) no
C41 C42 C43 C44 0.8(4) no
C41 C46 C45 C44 -1.2(5) no
C42 C41 C46 C45 3.6(4) no
C42 C43 C44 C45 1.7(5) no
C43 C42 C41 C46 -3.4(4) no
C43 C44 C45 C46 -1.4(5) no
